data_7125232
loop_
_publ_author_name
'Baudron, St\'ephane A'
'Hosseini, Mir Wais'

_publ_section_title
;
 Pre-organization of clefts for Ag-\p interactions in Zn(ii) bisdipyrrin
 helicates for the construction of heterometallic networks.
;
_journal_issue 88
_journal_name_full 'Chemical communications (Cambridge, England)'
_journal_page_first 13000
_journal_page_last 13003
_journal_paper_doi 10.1039/c6cc07754d
_journal_volume 52
_journal_year 2016
_chemical_formula_sum 'C136 H110 Ag4 F12 N16 O15 S4 Zn4'
_chemical_formula_weight 3257.59
_space_group_crystal_system monoclinic
_space_group_IT_number 14
_space_group_name_Hall '-P 2yn'
_space_group_name_H-M_alt 'P 1 21/n 1'
_atom_sites_solution_hydrogens geom
_audit_creation_method SHELXL-2014/7
_audit_update_record
;
2016-09-23 deposited with the CCDC.
2016-10-11 downloaded from the CCDC.
;
_cell_angle_alpha 90
_cell_angle_beta 101.347(2)
_cell_angle_gamma 90
_cell_formula_units_Z 2
_cell_length_a 9.4384(3)
_cell_length_b 34.9486(12)
_cell_length_c 20.3325(7)
_cell_measurement_reflns_used 9640
_cell_measurement_temperature 173(2)
_cell_measurement_theta_max 26.09
_cell_measurement_theta_min 2.35
_cell_volume 6575.8(4)
_computing_cell_refinement 'Bruker SAINT'
_computing_data_collection 'Bruker APEX2'
_computing_data_reduction 'Bruker SAINT'
_computing_molecular_graphics 'Bruker SHELXTL'
_computing_publication_material 'Bruker SHELXTL'
_computing_structure_refinement 'SHELXL-2014 (Sheldrick 2014)'
_computing_structure_solution 'SHELXS-97 (Sheldrick 2008)'
_diffrn_ambient_temperature 173(2)
_diffrn_measured_fraction_theta_full 1.000
_diffrn_measured_fraction_theta_max 0.991
_diffrn_measurement_device_type 'Bruker APEX-II CCD'
_diffrn_measurement_method '\f and \w scans'
_diffrn_radiation_type MoK\a
_diffrn_radiation_wavelength 0.71073
_diffrn_reflns_av_R_equivalents 0.0704
_diffrn_reflns_av_unetI/netI 0.0428
_diffrn_reflns_Laue_measured_fraction_full 1.000
_diffrn_reflns_Laue_measured_fraction_max 0.991
_diffrn_reflns_limit_h_max 13
_diffrn_reflns_limit_h_min -13
_diffrn_reflns_limit_k_max 49
_diffrn_reflns_limit_k_min -49
_diffrn_reflns_limit_l_max 28
_diffrn_reflns_limit_l_min -28
_diffrn_reflns_number 201092
_diffrn_reflns_point_group_measured_fraction_full 1.000
_diffrn_reflns_point_group_measured_fraction_max 0.991
_diffrn_reflns_theta_full 25.242
_diffrn_reflns_theta_max 30.289
_diffrn_reflns_theta_min 1.176
_exptl_absorpt_coefficient_mu 1.450
_exptl_absorpt_correction_type multi-scan
_exptl_absorpt_process_details sadabs
_exptl_crystal_colour dark-green
_exptl_crystal_density_diffrn 1.645
_exptl_crystal_density_meas ?
_exptl_crystal_description platelet
_exptl_crystal_F_000 3276
_exptl_crystal_size_max 0.140
_exptl_crystal_size_mid 0.070
_exptl_crystal_size_min 0.030
_exptl_transmission_factor_max 0.957
_exptl_transmission_factor_min 0.822
_refine_diff_density_max 0.705
_refine_diff_density_min -0.508
_refine_diff_density_rms 0.092
_refine_ls_extinction_method none
_refine_ls_goodness_of_fit_ref 1.100
_refine_ls_hydrogen_treatment constr
_refine_ls_matrix_type full
_refine_ls_number_parameters 867
_refine_ls_number_reflns 19535
_refine_ls_number_restraints 0
_refine_ls_restrained_S_all 1.100
_refine_ls_R_factor_all 0.0928
_refine_ls_R_factor_gt 0.0562
_refine_ls_shift/su_max 0.001
_refine_ls_shift/su_mean 0.000
_refine_ls_structure_factor_coef Fsqd
_refine_ls_weighting_details 'w=1/[\s^2^(Fo^2^)+(0.0315P)^2^+15.2193P] where P=(Fo^2^+2Fc^2^)/3'
_refine_ls_weighting_scheme calc
_refine_ls_wR_factor_gt 0.1128
_refine_ls_wR_factor_ref 0.1266
_reflns_Friedel_coverage 0.000
_reflns_number_gt 13542
_reflns_number_total 19535
_reflns_threshold_expression 'I > 2\s(I)'
_cod_data_source_file c6cc07754d2.cif
_cod_data_source_block compound6
_cod_depositor_comments
;
The following automatic conversions were performed:

data item '_exptl_crystal_density_meas' value 'not measured' was
changed to '?' -- the value is perceived as not measured.

Automatic conversion script
Id: cif_fix_values 6909 2019-04-08 15:41:33Z antanas 
;
_cod_original_sg_symbol_H-M 'P 21/n'
_cod_database_code 7125232
_shelx_shelxl_version_number 2014/7
_shelx_space_group_comment
;
The symmetry employed for this shelxl refinement is uniquely defined
by the following loop, which should always be used as a source of
symmetry information in preference to the above space-group names.
They are only intended as comments.
;
_shelx_estimated_absorpt_t_min 0.823
_shelx_estimated_absorpt_t_max 0.958

loop_
_space_group_symop_operation_xyz
'x, y, z'
'-x+1/2, y+1/2, -z+1/2'
'-x, -y, -z'
'x-1/2, -y-1/2, z-1/2'

loop_
_atom_site_label
_atom_site_type_symbol
_atom_site_fract_x
_atom_site_fract_y
_atom_site_fract_z
_atom_site_U_iso_or_equiv
_atom_site_adp_type
_atom_site_occupancy
_atom_site_site_symmetry_order
_atom_site_calc_flag
_atom_site_refinement_flags_posn
_atom_site_refinement_flags_adp
_atom_site_refinement_flags_occupancy
_atom_site_disorder_assembly
_atom_site_disorder_group
C1 C 1.1544(4) 0.32301(12) 0.41535(17) 0.0402(9) Uani 1 1 d . . . . .
H1 H 1.1244 0.3436 0.4381 0.048 Uiso 1 1 calc R U . . .
C2 C 1.1512(5) 0.28464(13) 0.43607(19) 0.0437(10) Uani 1 1 d . . . . .
H2 H 1.1192 0.2755 0.4736 0.052 Uiso 1 1 calc R U . . .
C3 C 1.2052(4) 0.26335(12) 0.38927(18) 0.0376(8) Uani 1 1 d . . . . .
H3 H 1.2176 0.2369 0.3895 0.045 Uiso 1 1 calc R U . . .
C4 C 1.2381(4) 0.28927(11) 0.34085(17) 0.0319(7) Uani 1 1 d . . . . .
C5 C 1.2927(4) 0.27979(10) 0.28375(16) 0.0290(7) Uani 1 1 d . . . . .
C6 C 1.3079(4) 0.30524(10) 0.23223(16) 0.0291(7) Uani 1 1 d . . . . .
C7 C 1.3866(4) 0.29841(11) 0.17978(17) 0.0337(8) Uani 1 1 d . . . . .
H7 H 1.4332 0.2758 0.1723 0.040 Uiso 1 1 calc R U . . .
C8 C 1.3802(4) 0.33142(11) 0.14274(17) 0.0342(8) Uani 1 1 d . . . . .
H8 H 1.4232 0.3357 0.1060 0.041 Uiso 1 1 calc R U . . .
C9 C 1.2952(4) 0.35760(10) 0.17146(17) 0.0307(7) Uani 1 1 d . . . . .
C10 C 1.2462(4) 0.39526(10) 0.14888(17) 0.0327(8) Uani 1 1 d . . . . .
C11 C 1.3121(5) 0.42215(12) 0.1137(2) 0.0423(9) Uani 1 1 d . . . . .
H11 H 1.3942 0.4185 0.0956 0.051 Uiso 1 1 calc R U . . .
C12 C 1.2323(5) 0.45487(12) 0.1112(2) 0.0428(9) Uani 1 1 d . . . . .
H12 H 1.2524 0.4781 0.0926 0.051 Uiso 1 1 calc R U . . .
C13 C 1.1138(4) 0.44719(10) 0.14197(18) 0.0349(8) Uani 1 1 d . . . . .
C14 C 0.9990(4) 0.47177(11) 0.14548(19) 0.0373(8) Uani 1 1 d . . . . .
C15 C 0.8660(5) 0.46142(11) 0.1599(2) 0.0433(9) Uani 1 1 d . . . . .
C16 C 0.7519(5) 0.48565(14) 0.1685(3) 0.0581(12) Uani 1 1 d . . . . .
H16 H 0.7519 0.5122 0.1663 0.070 Uiso 1 1 calc R U . . .
C17 C 0.6415(6) 0.46328(15) 0.1806(3) 0.0664(14) Uani 1 1 d . . . . .
H17 H 0.5519 0.4714 0.1878 0.080 Uiso 1 1 calc R U . . .
C18 C 0.6914(5) 0.42525(14) 0.1801(3) 0.0533(11) Uani 1 1 d . . . . .
H18 H 0.6379 0.4039 0.1875 0.064 Uiso 1 1 calc R U . . .
C19 C 1.3388(4) 0.23975(10) 0.27657(17) 0.0325(8) Uani 1 1 d . . . . .
C20 C 1.4540(5) 0.22412(12) 0.3219(2) 0.0412(9) Uani 1 1 d . . . . .
H20 H 1.5014 0.2386 0.3579 0.049 Uiso 1 1 calc R U . . .
C21 C 1.4974(5) 0.18746(14) 0.3134(2) 0.0560(12) Uani 1 1 d . . . . .
H21 H 1.5755 0.1773 0.3434 0.067 Uiso 1 1 calc R U . . .
C22 C 1.4266(6) 0.16543(13) 0.2609(2) 0.0600(13) Uani 1 1 d . . . . .
H22 H 1.4561 0.1404 0.2559 0.072 Uiso 1 1 calc R U . . .
C23 C 1.3127(6) 0.18049(13) 0.2160(2) 0.0555(12) Uani 1 1 d . . . . .
H23 H 1.2644 0.1656 0.1808 0.067 Uiso 1 1 calc R U . . .
C24 C 1.2698(5) 0.21760(12) 0.2230(2) 0.0443(10) Uani 1 1 d . . . . .
H24 H 1.1943 0.2279 0.1917 0.053 Uiso 1 1 calc R U . . .
C25 C 1.0194(5) 0.51325(11) 0.1323(2) 0.0445(10) Uani 1 1 d . . . . .
C26 C 1.1287(6) 0.53343(13) 0.1728(3) 0.0622(13) Uani 1 1 d . . . . .
H26 H 1.1909 0.5211 0.2074 0.075 Uiso 1 1 calc R U . . .
C27 C 1.1459(8) 0.57238(16) 0.1617(3) 0.087(2) Uani 1 1 d . . . . .
H27 H 1.2197 0.5860 0.1889 0.105 Uiso 1 1 calc R U . . .
C28 C 1.0540(9) 0.59060(16) 0.1108(4) 0.108(3) Uani 1 1 d . . . . .
H28 H 1.0654 0.6166 0.1034 0.130 Uiso 1 1 calc R U . . .
C29 C 0.9461(8) 0.57074(16) 0.0711(3) 0.095(2) Uani 1 1 d . . . . .
H29 H 0.8831 0.5833 0.0370 0.114 Uiso 1 1 calc R U . . .
C30 C 0.9293(6) 0.53225(14) 0.0808(3) 0.0680(15) Uani 1 1 d . . . . .
H30 H 0.8566 0.5189 0.0525 0.082 Uiso 1 1 calc R U . . .
C31 C 1.4781(5) 0.41705(13) 0.3133(2) 0.0506(11) Uani 1 1 d . . . . .
H31 H 1.5277 0.3965 0.2995 0.061 Uiso 1 1 calc R U . . .
C32 C 1.5358(5) 0.45396(15) 0.3256(3) 0.0591(13) Uani 1 1 d . . . . .
H32 H 1.6278 0.4620 0.3218 0.071 Uiso 1 1 calc R U . . .
C33 C 1.4315(5) 0.47559(13) 0.3441(2) 0.0503(11) Uani 1 1 d . . . . .
H33 H 1.4380 0.5015 0.3550 0.060 Uiso 1 1 calc R U . . .
C34 C 1.3110(4) 0.45158(11) 0.34391(19) 0.0381(8) Uani 1 1 d . . . . .
C35 C 1.1807(4) 0.46132(11) 0.36165(19) 0.0378(8) Uani 1 1 d . . . . .
C36 C 1.0588(4) 0.43752(11) 0.35673(19) 0.0366(8) Uani 1 1 d . . . . .
C37 C 0.9441(5) 0.44192(13) 0.3919(2) 0.0483(11) Uani 1 1 d . . . . .
H37 H 0.9312 0.4623 0.4195 0.058 Uiso 1 1 calc R U . . .
C38 C 0.8564(5) 0.41091(12) 0.3777(2) 0.0452(10) Uani 1 1 d . . . . .
H38 H 0.7739 0.4057 0.3948 0.054 Uiso 1 1 calc R U . . .
C39 C 0.9142(4) 0.38825(11) 0.33248(17) 0.0334(8) Uani 1 1 d . . . . .
C40 C 0.8562(4) 0.35413(10) 0.29841(17) 0.0306(7) Uani 1 1 d . . . . .
C41 C 0.7603(4) 0.32715(11) 0.31864(17) 0.0333(8) Uani 1 1 d . . . . .
H41 H 0.7145 0.3291 0.3550 0.040 Uiso 1 1 calc R U . . .
C42 C 0.7494(4) 0.29747(11) 0.27304(17) 0.0317(7) Uani 1 1 d . . . . .
H42 H 0.6972 0.2750 0.2739 0.038 Uiso 1 1 calc R U . . .
C43 C 0.8324(4) 0.30760(10) 0.22457(16) 0.0278(7) Uani 1 1 d . . . . .
C44 C 0.8439(4) 0.28672(10) 0.16735(16) 0.0287(7) Uani 1 1 d . . . . .
C45 C 0.8970(4) 0.30048(10) 0.11211(17) 0.0312(7) Uani 1 1 d . . . . .
C46 C 0.9237(4) 0.27898(12) 0.05664(18) 0.0374(8) Uani 1 1 d . . . . .
H46 H 0.9096 0.2528 0.0499 0.045 Uiso 1 1 calc R U . . .
C47 C 0.9747(5) 0.30429(14) 0.01441(19) 0.0472(11) Uani 1 1 d . . . . .
H47 H 1.0006 0.2987 -0.0264 0.057 Uiso 1 1 calc R U . . .
C48 C 0.9792(5) 0.34003(13) 0.04589(19) 0.0454(10) Uani 1 1 d . . . . .
H48 H 1.0110 0.3623 0.0285 0.055 Uiso 1 1 calc R U . . .
C49 C 1.1679(5) 0.50059(12) 0.3888(2) 0.0499(11) Uani 1 1 d . . . . .
C50 C 1.2646(6) 0.51400(15) 0.4442(3) 0.0626(14) Uani 1 1 d . . . . .
H50 H 1.3390 0.4983 0.4656 0.075 Uiso 1 1 calc R U . . .
C51 C 1.2512(8) 0.55052(18) 0.4678(4) 0.084(2) Uani 1 1 d . . . . .
H51 H 1.3165 0.5593 0.5050 0.101 Uiso 1 1 calc R U . . .
C52 C 1.1432(9) 0.57361(18) 0.4368(4) 0.093(2) Uani 1 1 d . . . . .
H52 H 1.1352 0.5983 0.4526 0.111 Uiso 1 1 calc R U . . .
C53 C 1.0464(8) 0.56095(16) 0.3827(4) 0.090(2) Uani 1 1 d . . . . .
H53 H 0.9724 0.5770 0.3619 0.108 Uiso 1 1 calc R U . . .
C54 C 1.0571(7) 0.52398(14) 0.3580(3) 0.0692(15) Uani 1 1 d . . . . .
H54 H 0.9903 0.5153 0.3211 0.083 Uiso 1 1 calc R U . . .
C55 C 0.7968(4) 0.24615(10) 0.16654(18) 0.0324(7) Uani 1 1 d . . . . .
C56 C 0.8662(5) 0.22119(11) 0.2157(2) 0.0431(9) Uani 1 1 d . . . . .
H56 H 0.9419 0.2300 0.2486 0.052 Uiso 1 1 calc R U . . .
C57 C 0.8235(6) 0.18363(13) 0.2158(3) 0.0592(13) Uani 1 1 d . . . . .
H57 H 0.8703 0.1670 0.2488 0.071 Uiso 1 1 calc R U . . .
C58 C 0.7112(6) 0.17059(14) 0.1670(3) 0.0630(14) Uani 1 1 d . . . . .
H58 H 0.6840 0.1450 0.1664 0.076 Uiso 1 1 calc R U . . .
C59 C 0.6398(6) 0.19514(14) 0.1194(2) 0.0544(12) Uani 1 1 d . . . . .
H59 H 0.5628 0.1863 0.0872 0.065 Uiso 1 1 calc R U . . .
C60 C 0.6815(4) 0.23295(12) 0.11890(18) 0.0397(9) Uani 1 1 d . . . . .
H60 H 0.6322 0.2496 0.0866 0.048 Uiso 1 1 calc R U . . .
C61 C 1.0280(6) 0.15535(15) 0.4497(3) 0.0613(13) Uani 1 1 d . . . . .
C62 C 1.0864(5) 0.16752(14) 0.0017(2) 0.0516(11) Uani 1 1 d . . . . .
N1 N 1.2061(3) 0.32619(9) 0.35881(14) 0.0345(7) Uani 1 1 d . . . . .
N2 N 1.2548(3) 0.34220(8) 0.22571(13) 0.0285(6) Uani 1 1 d . . . . .
N3 N 1.1252(3) 0.40964(8) 0.16478(14) 0.0313(6) Uani 1 1 d . . . . .
N4 N 0.8230(4) 0.42371(9) 0.16765(18) 0.0415(8) Uani 1 1 d . . . . .
N5 N 1.3439(3) 0.41513(9) 0.32386(16) 0.0372(7) Uani 1 1 d . . . . .
N6 N 1.0387(3) 0.40353(8) 0.32114(14) 0.0305(6) Uani 1 1 d . . . . .
N7 N 0.8953(3) 0.34301(8) 0.24120(13) 0.0273(6) Uani 1 1 d . . . . .
N8 N 0.9330(4) 0.33843(9) 0.10344(14) 0.0348(7) Uani 1 1 d . . . . .
O1 O 0.8764(4) 0.20840(9) 0.38319(13) 0.0493(7) Uani 1 1 d . . . . .
O2 O 0.7662(4) 0.16925(11) 0.45799(18) 0.0661(10) Uani 1 1 d . . . . .
O3 O 0.9462(5) 0.21494(9) 0.50334(15) 0.0705(11) Uani 1 1 d . . . . .
O4 O 1.1755(4) 0.22543(10) -0.05668(15) 0.0639(10) Uani 1 1 d . . . . .
O5 O 1.3480(4) 0.17850(10) -0.00885(17) 0.0601(9) Uani 1 1 d . . . . .
O6 O 1.2445(4) 0.22047(8) 0.06414(13) 0.0484(7) Uani 1 1 d . . . . .
F1 F 1.1503(4) 0.17133(14) 0.4421(3) 0.1207(17) Uani 1 1 d . . . . .
F2 F 1.0539(4) 0.13668(10) 0.50784(16) 0.0855(10) Uani 1 1 d . . . . .
F3 F 0.9917(5) 0.13022(10) 0.40176(18) 0.1059(14) Uani 1 1 d . . . . .
F4 F 1.0587(4) 0.14706(10) -0.05448(16) 0.0797(10) Uani 1 1 d . . . . .
F5 F 0.9656(3) 0.18458(10) 0.0083(2) 0.0855(11) Uani 1 1 d . . . . .
F6 F 1.1229(4) 0.14336(9) 0.05204(18) 0.0847(10) Uani 1 1 d . . . . .
S1 S 0.88868(12) 0.19066(3) 0.44822(5) 0.0416(2) Uani 1 1 d . . . . .
S2 S 1.22924(12) 0.20181(3) -0.00028(5) 0.0402(2) Uani 1 1 d . . . . .
Zn1 Zn 1.20437(5) 0.37257(2) 0.30235(2) 0.03107(10) Uani 1 1 d . . . . .
Zn2 Zn 0.95170(5) 0.37878(2) 0.17339(2) 0.03120(10) Uani 1 1 d . . . . .
Ag1 Ag 0.90540(4) 0.27515(2) 0.38037(2) 0.04754(9) Uani 1 1 d . . . . .
Ag2 Ag 1.21682(4) 0.28732(2) 0.06805(2) 0.04784(9) Uani 1 1 d . . . . .
C63 C 0.7803(12) 0.0889(3) 0.0372(5) 0.142(4) Uani 1 1 d . . . . .
H63A H 0.6836 0.0816 0.0400 0.213 Uiso 1 1 calc R U . . .
H63B H 0.8067 0.0770 -0.0012 0.213 Uiso 1 1 calc R U . . .
H63C H 0.7853 0.1162 0.0331 0.213 Uiso 1 1 calc R U . . .
C64 C 0.8732(17) 0.0773(5) 0.0939(7) 0.258(11) Uani 1 1 d . . . . .
H64A H 0.9001 0.0512 0.0862 0.310 Uiso 1 1 calc R U . B .
H64B H 0.9601 0.0926 0.0971 0.310 Uiso 1 1 calc R U . . .
C65 C 0.926(2) 0.0745(5) 0.2089(8) 0.324(15) Uani 1 1 d . . . . .
H65A H 0.9985 0.0943 0.2114 0.388 Uiso 1 1 calc R U . B .
H65B H 0.9746 0.0502 0.2086 0.388 Uiso 1 1 calc R U . . .
C66 C 0.872(3) 0.0763(4) 0.2677(6) 0.365(17) Uani 1 1 d . . . . .
H66A H 0.7901 0.0931 0.2614 0.547 Uiso 1 1 calc R U . . .
H66B H 0.9458 0.0858 0.3033 0.547 Uiso 1 1 calc R U . . .
H66C H 0.8436 0.0511 0.2790 0.547 Uiso 1 1 calc R U . . .
C67 C 0.4349(10) 0.5047(3) 0.0097(5) 0.154(3) Uani 0.5 1 d . . P A -1
C68 C 0.4373(18) 0.5443(3) 0.0272(7) 0.184(6) Uani 1 1 d . . . A -1
C69 C 0.273(2) 0.5590(5) 0.0163(9) 0.123(6) Uani 0.5 1 d . . P A -1
O7 O 0.8398(10) 0.07802(18) 0.1524(4) 0.172(3) Uani 1 1 d . . . B -1
O8 O 0.4349(10) 0.5047(3) 0.0097(5) 0.154(3) Uani 0.5 1 d . . P A -1

loop_
_atom_site_aniso_label
_atom_site_aniso_U_11
_atom_site_aniso_U_22
_atom_site_aniso_U_33
_atom_site_aniso_U_23
_atom_site_aniso_U_13
_atom_site_aniso_U_12
C1 0.046(2) 0.053(2) 0.0228(16) 0.0000(16) 0.0090(16) 0.0093(19)
C2 0.045(2) 0.061(3) 0.0259(17) 0.0118(17) 0.0096(16) 0.006(2)
C3 0.040(2) 0.045(2) 0.0271(17) 0.0089(15) 0.0055(15) 0.0037(17)
C4 0.0341(19) 0.0379(19) 0.0237(15) 0.0043(14) 0.0058(14) 0.0027(15)
C5 0.0272(18) 0.0358(18) 0.0239(15) -0.0002(13) 0.0048(13) 0.0023(14)
C6 0.0304(18) 0.0357(18) 0.0217(15) -0.0030(13) 0.0063(13) 0.0024(14)
C7 0.034(2) 0.041(2) 0.0281(17) -0.0043(14) 0.0090(15) 0.0029(16)
C8 0.039(2) 0.041(2) 0.0268(16) -0.0034(15) 0.0158(15) -0.0007(16)
C9 0.0311(19) 0.0374(19) 0.0255(16) -0.0002(14) 0.0099(14) -0.0009(15)
C10 0.037(2) 0.0356(18) 0.0277(16) 0.0021(14) 0.0115(15) -0.0049(15)
C11 0.045(2) 0.042(2) 0.045(2) 0.0063(17) 0.0228(19) -0.0025(18)
C12 0.047(2) 0.037(2) 0.046(2) 0.0114(17) 0.0155(19) -0.0068(18)
C13 0.042(2) 0.0326(18) 0.0312(17) 0.0036(14) 0.0090(16) -0.0057(16)
C14 0.041(2) 0.0338(19) 0.0352(19) 0.0041(15) 0.0043(16) -0.0017(16)
C15 0.046(2) 0.034(2) 0.049(2) 0.0067(17) 0.0082(19) 0.0016(18)
C16 0.057(3) 0.041(2) 0.078(3) 0.004(2) 0.018(3) 0.012(2)
C17 0.049(3) 0.061(3) 0.095(4) 0.006(3) 0.029(3) 0.014(2)
C18 0.041(2) 0.051(3) 0.069(3) 0.012(2) 0.015(2) 0.002(2)
C19 0.037(2) 0.0338(18) 0.0270(16) 0.0034(14) 0.0078(15) 0.0057(15)
C20 0.048(2) 0.040(2) 0.0330(19) 0.0018(16) 0.0023(17) 0.0043(18)
C21 0.056(3) 0.055(3) 0.054(3) 0.013(2) 0.006(2) 0.021(2)
C22 0.089(4) 0.036(2) 0.057(3) -0.001(2) 0.017(3) 0.017(2)
C23 0.082(4) 0.041(2) 0.040(2) -0.0062(18) 0.005(2) 0.002(2)
C24 0.057(3) 0.039(2) 0.0330(19) -0.0020(16) 0.0010(18) 0.0042(19)
C25 0.057(3) 0.0292(19) 0.047(2) 0.0049(17) 0.011(2) -0.0050(18)
C26 0.082(4) 0.040(2) 0.060(3) -0.001(2) 0.002(3) -0.008(2)
C27 0.119(6) 0.048(3) 0.086(4) -0.007(3) -0.003(4) -0.028(3)
C28 0.162(8) 0.032(3) 0.112(6) 0.017(3) -0.018(5) -0.018(4)
C29 0.131(6) 0.046(3) 0.092(5) 0.026(3) -0.019(4) -0.014(4)
C30 0.082(4) 0.039(2) 0.073(3) 0.016(2) -0.010(3) -0.008(2)
C31 0.038(2) 0.051(3) 0.066(3) -0.012(2) 0.019(2) 0.001(2)
C32 0.041(3) 0.062(3) 0.081(4) -0.013(3) 0.028(2) -0.016(2)
C33 0.052(3) 0.043(2) 0.061(3) -0.011(2) 0.023(2) -0.010(2)
C34 0.041(2) 0.040(2) 0.0358(19) -0.0063(16) 0.0121(17) -0.0049(17)
C35 0.045(2) 0.0368(19) 0.0344(19) -0.0098(15) 0.0149(17) -0.0037(17)
C36 0.037(2) 0.0366(19) 0.0382(19) -0.0098(15) 0.0136(16) -0.0011(16)
C37 0.048(3) 0.049(2) 0.055(3) -0.022(2) 0.026(2) -0.007(2)
C38 0.041(2) 0.053(2) 0.049(2) -0.0167(19) 0.0269(19) -0.0082(19)
C39 0.038(2) 0.0362(19) 0.0298(17) -0.0045(14) 0.0145(15) 0.0000(16)
C40 0.0335(19) 0.0329(18) 0.0277(16) 0.0033(13) 0.0112(14) 0.0035(15)
C41 0.0323(19) 0.043(2) 0.0273(16) 0.0034(15) 0.0114(14) -0.0016(16)
C42 0.0308(19) 0.0367(19) 0.0278(16) 0.0037(14) 0.0064(14) -0.0078(15)
C43 0.0293(18) 0.0318(17) 0.0221(15) 0.0037(13) 0.0043(13) 0.0009(14)
C44 0.0290(18) 0.0320(17) 0.0228(15) 0.0032(13) -0.0003(13) -0.0010(14)
C45 0.0300(19) 0.0369(19) 0.0267(16) -0.0022(14) 0.0056(14) -0.0046(15)
C46 0.039(2) 0.047(2) 0.0276(17) -0.0082(15) 0.0078(15) -0.0035(17)
C47 0.051(3) 0.070(3) 0.0234(17) -0.0083(18) 0.0128(17) -0.014(2)
C48 0.054(3) 0.057(3) 0.0277(18) 0.0019(17) 0.0138(18) -0.016(2)
C49 0.051(3) 0.042(2) 0.064(3) -0.020(2) 0.029(2) -0.008(2)
C50 0.064(3) 0.059(3) 0.073(3) -0.030(3) 0.032(3) -0.020(2)
C51 0.091(5) 0.071(4) 0.106(5) -0.052(4) 0.057(4) -0.036(4)
C52 0.114(6) 0.052(3) 0.132(6) -0.047(4) 0.072(5) -0.026(4)
C53 0.095(5) 0.048(3) 0.137(6) -0.024(4) 0.045(5) 0.010(3)
C54 0.081(4) 0.043(3) 0.090(4) -0.016(3) 0.032(3) 0.003(3)
C55 0.034(2) 0.0333(18) 0.0301(17) -0.0012(14) 0.0070(15) -0.0039(15)
C56 0.050(3) 0.037(2) 0.039(2) 0.0000(16) 0.0008(18) -0.0037(18)
C57 0.079(4) 0.038(2) 0.058(3) 0.007(2) 0.007(3) -0.002(2)
C58 0.093(4) 0.039(2) 0.060(3) -0.007(2) 0.022(3) -0.021(3)
C59 0.065(3) 0.055(3) 0.042(2) -0.014(2) 0.010(2) -0.027(2)
C60 0.043(2) 0.049(2) 0.0266(17) -0.0042(16) 0.0047(16) -0.0081(18)
C61 0.075(4) 0.058(3) 0.056(3) 0.007(2) 0.025(3) 0.010(3)
C62 0.050(3) 0.055(3) 0.051(3) -0.007(2) 0.011(2) 0.002(2)
N1 0.0388(18) 0.0425(17) 0.0232(14) 0.0011(12) 0.0085(13) 0.0062(14)
N2 0.0326(16) 0.0315(15) 0.0234(13) 0.0004(11) 0.0100(12) 0.0021(12)
N3 0.0371(17) 0.0285(14) 0.0304(14) 0.0026(12) 0.0118(13) -0.0023(13)
N4 0.0388(19) 0.0372(17) 0.050(2) 0.0110(15) 0.0129(16) 0.0024(14)
N5 0.0345(17) 0.0408(17) 0.0385(17) -0.0060(14) 0.0126(14) -0.0011(14)
N6 0.0343(16) 0.0300(15) 0.0293(14) -0.0050(11) 0.0112(12) -0.0018(12)
N7 0.0315(16) 0.0285(14) 0.0234(13) 0.0009(11) 0.0088(11) 0.0002(12)
N8 0.0432(18) 0.0386(17) 0.0231(14) 0.0034(12) 0.0080(13) -0.0077(14)
O1 0.071(2) 0.0489(17) 0.0296(13) 0.0039(12) 0.0131(14) -0.0020(15)
O2 0.057(2) 0.081(2) 0.066(2) 0.0235(19) 0.0262(17) -0.0048(18)
O3 0.125(3) 0.0461(18) 0.0348(16) -0.0062(14) 0.0017(19) 0.002(2)
O4 0.100(3) 0.0549(19) 0.0326(15) 0.0077(14) 0.0025(17) -0.0015(19)
O5 0.0492(19) 0.073(2) 0.060(2) -0.0184(17) 0.0138(16) 0.0024(17)
O6 0.069(2) 0.0477(17) 0.0284(13) -0.0049(12) 0.0091(13) -0.0028(15)
F1 0.066(2) 0.137(4) 0.169(4) 0.061(3) 0.047(3) 0.026(2)
F2 0.116(3) 0.076(2) 0.066(2) 0.0253(17) 0.0210(19) 0.037(2)
F3 0.178(4) 0.071(2) 0.073(2) -0.0157(18) 0.036(2) 0.043(2)
F4 0.081(2) 0.082(2) 0.076(2) -0.0367(18) 0.0148(17) -0.0249(18)
F5 0.0471(18) 0.092(2) 0.120(3) -0.028(2) 0.0231(18) 0.0005(17)
F6 0.105(3) 0.0629(19) 0.089(2) 0.0210(18) 0.024(2) -0.0167(19)
S1 0.0567(6) 0.0412(5) 0.0292(4) 0.0011(4) 0.0137(4) 0.0007(5)
S2 0.0515(6) 0.0419(5) 0.0273(4) -0.0019(4) 0.0079(4) -0.0018(4)
Zn1 0.0350(2) 0.0326(2) 0.02726(19) -0.00353(16) 0.01030(16) 0.00194(17)
Zn2 0.0359(2) 0.0300(2) 0.02940(19) 0.00496(16) 0.01047(17) -0.00262(17)
Ag1 0.0513(2) 0.05004(19) 0.04304(17) 0.01523(14) 0.01348(14) 0.00332(15)
Ag2 0.0541(2) 0.05073(19) 0.04203(17) -0.01254(14) 0.01757(15) -0.00506(15)
C63 0.168(10) 0.152(9) 0.117(8) -0.006(7) 0.057(7) -0.017(8)
C64 0.285(19) 0.37(2) 0.129(11) 0.073(13) 0.075(12) 0.216(18)
C65 0.55(4) 0.204(16) 0.154(14) -0.017(12) -0.086(19) 0.18(2)
C66 0.75(4) 0.140(11) 0.122(10) 0.044(9) -0.112(18) -0.208(19)
C67 0.187(10) 0.157(8) 0.127(7) 0.009(6) 0.052(6) -0.027(8)
C68 0.271(16) 0.067(6) 0.225(14) -0.031(7) 0.077(12) -0.031(8)
C69 0.182(19) 0.071(10) 0.116(13) -0.023(9) 0.029(13) -0.046(11)
O7 0.271(10) 0.103(5) 0.119(5) 0.037(4) -0.015(6) -0.036(5)
O8 0.187(10) 0.157(8) 0.127(7) 0.009(6) 0.052(6) -0.027(8)

loop_
_atom_type_symbol
_atom_type_description
_atom_type_scat_dispersion_real
_atom_type_scat_dispersion_imag
_atom_type_scat_source
C C 0.0033 0.0016 'International Tables Vol C Tables 4.2.6.8 and 6.1.1.4'
H H 0.0000 0.0000 'International Tables Vol C Tables 4.2.6.8 and 6.1.1.4'
N N 0.0061 0.0033 'International Tables Vol C Tables 4.2.6.8 and 6.1.1.4'
O O 0.0106 0.0060 'International Tables Vol C Tables 4.2.6.8 and 6.1.1.4'
F F 0.0171 0.0103 'International Tables Vol C Tables 4.2.6.8 and 6.1.1.4'
S S 0.1246 0.1234 'International Tables Vol C Tables 4.2.6.8 and 6.1.1.4'
Zn Zn 0.2839 1.4301 'International Tables Vol C Tables 4.2.6.8 and 6.1.1.4'
Ag Ag -0.8971 1.1015 'International Tables Vol C Tables 4.2.6.8 and 6.1.1.4'

loop_
_geom_angle_atom_site_label_1
_geom_angle_atom_site_label_2
_geom_angle_atom_site_label_3
_geom_angle
N1 C1 C2 111.7(3)
N1 C1 H1 124.2
C2 C1 H1 124.2
C3 C2 C1 105.9(3)
C3 C2 Ag1 93.1(3)
C1 C2 Ag1 93.8(3)
C3 C2 H2 127.0
C1 C2 H2 127.0
Ag1 C2 H2 84.3
C2 C3 C4 107.2(4)
C2 C3 H3 126.4
C4 C3 H3 126.4
N1 C4 C5 124.9(3)
N1 C4 C3 108.8(3)
C5 C4 C3 126.3(3)
C4 C5 C6 125.3(3)
C4 C5 C19 118.0(3)
C6 C5 C19 116.7(3)
N2 C6 C5 125.1(3)
N2 C6 C7 108.4(3)
C5 C6 C7 126.4(3)
C8 C7 C6 107.1(3)
C8 C7 Ag2 71.7(2)
C6 C7 Ag2 111.3(2)
C8 C7 H7 126.4
C6 C7 H7 126.4
Ag2 C7 H7 87.7
C7 C8 C9 106.5(3)
C7 C8 Ag2 76.6(2)
C9 C8 Ag2 108.7(2)
C7 C8 H8 126.7
C9 C8 H8 126.7
Ag2 C8 H8 85.8
N2 C9 C8 110.7(3)
N2 C9 C10 120.1(3)
C8 C9 C10 129.1(3)
N3 C10 C11 110.9(3)
N3 C10 C9 120.0(3)
C11 C10 C9 129.0(4)
C12 C11 C10 106.5(3)
C12 C11 H11 126.7
C10 C11 H11 126.7
C11 C12 C13 107.7(3)
C11 C12 H12 126.2
C13 C12 H12 126.2
N3 C13 C14 125.0(3)
N3 C13 C12 108.2(3)
C14 C13 C12 126.6(3)
C15 C14 C13 126.3(4)
C15 C14 C25 116.3(4)
C13 C14 C25 117.4(4)
C14 C15 N4 124.2(4)
C14 C15 C16 127.8(4)
N4 C15 C16 107.9(4)
C17 C16 C15 107.9(4)
C17 C16 H16 126.0
C15 C16 H16 126.0
C16 C17 C18 105.7(4)
C16 C17 H17 127.2
C18 C17 H17 127.2
N4 C18 C17 111.7(4)
N4 C18 H18 124.2
C17 C18 H18 124.2
C24 C19 C20 119.0(4)
C24 C19 C5 120.1(3)
C20 C19 C5 120.8(3)
C21 C20 C19 120.0(4)
C21 C20 H20 120.0
C19 C20 H20 120.0
C20 C21 C22 120.6(4)
C20 C21 H21 119.7
C22 C21 H21 119.7
C23 C22 C21 119.9(4)
C23 C22 H22 120.1
C21 C22 H22 120.1
C22 C23 C24 120.1(4)
C22 C23 H23 119.9
C24 C23 H23 119.9
C23 C24 C19 120.3(4)
C23 C24 H24 119.9
C19 C24 H24 119.9
C26 C25 C30 118.9(4)
C26 C25 C14 119.7(4)
C30 C25 C14 121.4(4)
C25 C26 C27 120.0(5)
C25 C26 H26 120.0
C27 C26 H26 120.0
C28 C27 C26 119.9(6)
C28 C27 H27 120.0
C26 C27 H27 120.0
C29 C28 C27 120.1(5)
C29 C28 H28 120.0
C27 C28 H28 120.0
C28 C29 C30 120.6(6)
C28 C29 H29 119.7
C30 C29 H29 119.7
C29 C30 C25 120.6(5)
C29 C30 H30 119.7
C25 C30 H30 119.7
N5 C31 C32 111.6(4)
N5 C31 H31 124.2
C32 C31 H31 124.2
C33 C32 C31 106.6(4)
C33 C32 H32 126.7
C31 C32 H32 126.7
C32 C33 C34 107.3(4)
C32 C33 H33 126.4
C34 C33 H33 126.4
C35 C34 N5 124.1(4)
C35 C34 C33 127.3(4)
N5 C34 C33 108.6(3)
C34 C35 C36 126.1(3)
C34 C35 C49 117.4(4)
C36 C35 C49 116.5(3)
N6 C36 C35 124.8(3)
N6 C36 C37 108.4(3)
C35 C36 C37 126.5(3)
C38 C37 C36 107.5(3)
C38 C37 H37 126.2
C36 C37 H37 126.2
C37 C38 C39 106.8(3)
C37 C38 H38 126.6
C39 C38 H38 126.6
N6 C39 C38 110.6(3)
N6 C39 C40 120.6(3)
C38 C39 C40 128.7(3)
N7 C40 C41 110.9(3)
N7 C40 C39 121.0(3)
C41 C40 C39 128.1(3)
C42 C41 C40 105.8(3)
C42 C41 Ag1 75.5(2)
C40 C41 Ag1 108.4(2)
C42 C41 H41 127.1
C40 C41 H41 127.1
Ag1 C41 H41 87.0
C41 C42 C43 107.4(3)
C41 C42 Ag1 72.3(2)
C43 C42 Ag1 111.9(2)
C41 C42 H42 126.3
C43 C42 H42 126.3
Ag1 C42 H42 86.7
N7 C43 C44 124.8(3)
N7 C43 C42 108.8(3)
C44 C43 C42 126.3(3)
C43 C44 C45 125.9(3)
C43 C44 C55 115.9(3)
C45 C44 C55 118.2(3)
N8 C45 C44 124.3(3)
N8 C45 C46 108.6(3)
C44 C45 C46 127.1(3)
C47 C46 C45 107.0(4)
C47 C46 H46 126.5
C45 C46 H46 126.5
C46 C47 C48 105.6(3)
C46 C47 Ag2 88.6(3)
C48 C47 Ag2 94.1(3)
C46 C47 H47 127.2
C48 C47 H47 127.2
Ag2 C47 H47 87.7
N8 C48 C47 112.3(4)
N8 C48 H48 123.8
C47 C48 H48 123.8
C54 C49 C50 119.3(4)
C54 C49 C35 119.1(4)
C50 C49 C35 121.6(5)
C51 C50 C49 120.4(6)
C51 C50 H50 119.8
C49 C50 H50 119.8
C52 C51 C50 120.1(6)
C52 C51 H51 119.9
C50 C51 H51 119.9
C51 C52 C53 120.5(5)
C51 C52 H52 119.7
C53 C52 H52 119.7
C52 C53 C54 120.5(7)
C52 C53 H53 119.7
C54 C53 H53 119.7
C49 C54 C53 119.1(6)
C49 C54 H54 120.4
C53 C54 H54 120.4
C60 C55 C56 119.2(4)
C60 C55 C44 121.2(3)
C56 C55 C44 119.6(3)
C57 C56 C55 120.3(4)
C57 C56 H56 119.8
C55 C56 H56 119.8
C56 C57 C58 119.9(5)
C56 C57 H57 120.1
C58 C57 H57 120.1
C59 C58 C57 120.3(4)
C59 C58 H58 119.9
C57 C58 H58 119.9
C58 C59 C60 120.3(4)
C58 C59 H59 119.8
C60 C59 H59 119.8
C59 C60 C55 120.0(4)
C59 C60 H60 120.0
C55 C60 H60 120.0
F3 C61 F1 107.7(5)
F3 C61 F2 108.0(4)
F1 C61 F2 107.4(5)
F3 C61 S1 111.4(4)
F1 C61 S1 111.2(4)
F2 C61 S1 111.0(4)
F5 C62 F6 108.1(4)
F5 C62 F4 107.6(4)
F6 C62 F4 107.4(4)
F5 C62 S2 111.5(3)
F6 C62 S2 111.1(3)
F4 C62 S2 111.0(3)
C1 N1 C4 106.5(3)
C1 N1 Zn1 127.0(3)
C4 N1 Zn1 125.7(2)
C9 N2 C6 107.2(3)
C9 N2 Zn1 124.7(2)
C6 N2 Zn1 123.6(2)
C10 N3 C13 106.6(3)
C10 N3 Zn2 124.7(2)
C13 N3 Zn2 121.9(3)
C18 N4 C15 106.8(4)
C18 N4 Zn2 127.9(3)
C15 N4 Zn2 124.6(3)
C31 N5 C34 106.0(3)
C31 N5 Zn1 128.1(3)
C34 N5 Zn1 125.2(3)
C39 N6 C36 106.5(3)
C39 N6 Zn1 123.9(2)
C36 N6 Zn1 122.1(2)
C40 N7 C43 107.0(3)
C40 N7 Zn2 124.7(2)
C43 N7 Zn2 123.2(2)
C48 N8 C45 106.4(3)
C48 N8 Zn2 127.1(3)
C45 N8 Zn2 125.2(2)
S1 O1 Ag1 117.36(16)
S2 O6 Ag2 119.13(16)
O2 S1 O3 113.4(2)
O2 S1 O1 115.6(2)
O3 S1 O1 114.4(2)
O2 S1 C61 104.4(2)
O3 S1 C61 103.4(3)
O1 S1 C61 103.7(2)
O4 S2 O5 113.4(2)
O4 S2 O6 115.1(2)
O5 S2 O6 115.4(2)
O4 S2 C62 104.7(2)
O5 S2 C62 103.4(2)
O6 S2 C62 102.7(2)
N5 Zn1 N1 123.86(14)
N5 Zn1 N6 93.58(12)
N1 Zn1 N6 104.42(12)
N5 Zn1 N2 108.56(12)
N1 Zn1 N2 92.34(12)
N6 Zn1 N2 138.10(12)
N4 Zn2 N8 123.74(14)
N4 Zn2 N3 94.06(13)
N8 Zn2 N3 106.24(12)
N4 Zn2 N7 107.00(13)
N8 Zn2 N7 92.95(11)
N3 Zn2 N7 136.78(12)
O1 Ag1 C2 103.44(13)
O1 Ag1 C41 133.50(12)
C2 Ag1 C41 121.85(14)
O1 Ag1 C42 106.20(11)
C2 Ag1 C42 135.83(12)
C41 Ag1 C42 32.27(12)
O6 Ag2 C47 109.36(14)
O6 Ag2 C8 125.33(12)
C47 Ag2 C8 123.08(14)
O6 Ag2 C7 97.29(11)
C47 Ag2 C7 138.10(12)
C8 Ag2 C7 31.73(12)
C64 C63 H63A 109.5
C64 C63 H63B 109.5
H63A C63 H63B 109.5
C64 C63 H63C 109.5
H63A C63 H63C 109.5
H63B C63 H63C 109.5
O7 C64 C63 122.7(12)
O7 C64 H64A 106.7
C63 C64 H64A 106.7
O7 C64 H64B 106.7
C63 C64 H64B 106.7
H64A C64 H64B 106.6
O7 C65 C66 120(2)
O7 C65 H65A 107.3
C66 C65 H65A 107.3
O7 C65 H65B 107.3
C66 C65 H65B 107.3
H65A C65 H65B 106.9
C65 C66 H66A 109.5
C65 C66 H66B 109.5
H66A C66 H66B 109.5
C65 C66 H66C 109.5
H66A C66 H66C 109.5
H66B C66 H66C 109.5
C67 C68 C69 107.9(11)
C65 O7 C64 127.0(16)

loop_
_geom_bond_atom_site_label_1
_geom_bond_atom_site_label_2
_geom_bond_distance
C1 N1 1.339(4)
C1 C2 1.408(6)
C1 H1 0.9300
C2 C3 1.382(6)
C2 Ag1 2.396(4)
C2 H2 0.9300
C3 C4 1.417(5)
C3 H3 0.9300
C4 N1 1.390(5)
C4 C5 1.399(5)
C5 C6 1.403(5)
C5 C19 1.481(5)
C6 N2 1.383(4)
C6 C7 1.434(5)
C7 C8 1.373(5)
C7 Ag2 2.539(4)
C7 H7 0.9300
C8 C9 1.416(5)
C8 Ag2 2.477(4)
C8 H8 0.9300
C9 N2 1.348(4)
C9 C10 1.440(5)
C10 N3 1.344(5)
C10 C11 1.399(5)
C11 C12 1.365(6)
C11 H11 0.9300
C12 C13 1.410(5)
C12 H12 0.9300
C13 N3 1.389(4)
C13 C14 1.396(5)
C14 C15 1.393(6)
C14 C25 1.494(5)
C15 N4 1.397(5)
C15 C16 1.407(6)
C16 C17 1.364(7)
C16 H16 0.9300
C17 C18 1.411(7)
C17 H17 0.9300
C18 N4 1.316(5)
C18 H18 0.9300
C19 C24 1.390(5)
C19 C20 1.390(5)
C20 C21 1.366(6)
C20 H20 0.9300
C21 C22 1.378(7)
C21 H21 0.9300
C22 C23 1.371(7)
C22 H22 0.9300
C23 C24 1.374(6)
C23 H23 0.9300
C24 H24 0.9300
C25 C26 1.381(7)
C25 C30 1.382(6)
C26 C27 1.394(7)
C26 H26 0.9300
C27 C28 1.370(9)
C27 H27 0.9300
C28 C29 1.360(9)
C28 H28 0.9300
C29 C30 1.373(7)
C29 H29 0.9300
C30 H30 0.9300
C31 N5 1.327(5)
C31 C32 1.403(6)
C31 H31 0.9300
C32 C33 1.352(6)
C32 H32 0.9300
C33 C34 1.413(6)
C33 H33 0.9300
C34 C35 1.390(5)
C34 N5 1.391(5)
C35 C36 1.407(5)
C35 C49 1.493(5)
C36 N6 1.384(4)
C36 C37 1.418(5)
C37 C38 1.360(6)
C37 H37 0.9300
C38 C39 1.403(5)
C38 H38 0.9300
C39 N6 1.351(5)
C39 C40 1.433(5)
C40 N7 1.345(4)
C40 C41 1.422(5)
C41 C42 1.382(5)
C41 Ag1 2.465(4)
C41 H41 0.9300
C42 C43 1.420(5)
C42 Ag1 2.505(3)
C42 H42 0.9300
C43 N7 1.385(4)
C43 C44 1.396(5)
C44 C45 1.402(5)
C44 C55 1.485(5)
C45 N8 1.389(5)
C45 C46 1.418(5)
C46 C47 1.383(6)
C46 H46 0.9300
C47 C48 1.400(6)
C47 Ag2 2.405(5)
C47 H47 0.9300
C48 N8 1.328(5)
C48 H48 0.9300
C49 C54 1.378(7)
C49 C50 1.383(7)
C50 C51 1.378(7)
C50 H50 0.9300
C51 C52 1.355(10)
C51 H51 0.9300
C52 C53 1.358(10)
C52 H52 0.9300
C53 C54 1.397(7)
C53 H53 0.9300
C54 H54 0.9300
C55 C60 1.386(5)
C55 C56 1.389(5)
C56 C57 1.373(6)
C56 H56 0.9300
C57 C58 1.380(7)
C57 H57 0.9300
C58 C59 1.367(7)
C58 H58 0.9300
C59 C60 1.379(6)
C59 H59 0.9300
C60 H60 0.9300
C61 F3 1.307(6)
C61 F1 1.318(6)
C61 F2 1.330(6)
C61 S1 1.799(5)
C62 F5 1.317(5)
C62 F6 1.319(6)
C62 F4 1.330(5)
C62 S2 1.810(5)
N1 Zn1 1.984(3)
N2 Zn1 2.018(3)
N3 Zn2 1.997(3)
N4 Zn2 1.975(3)
N5 Zn1 1.978(3)
N6 Zn1 2.000(3)
N7 Zn2 2.009(3)
N8 Zn2 1.986(3)
O1 S1 1.444(3)
O1 Ag1 2.351(3)
O2 S1 1.423(3)
O3 S1 1.425(3)
O4 S2 1.423(3)
O5 S2 1.424(3)
O6 S2 1.445(3)
O6 Ag2 2.354(3)
C63 C64 1.365(14)
C63 H63A 0.9600
C63 H63B 0.9600
C63 H63C 0.9600
C64 O7 1.288(13)
C64 H64A 0.9700
C64 H64B 0.9700
C65 O7 1.274(15)
C65 C66 1.39(3)
C65 H65A 0.9700
C65 H65B 0.9700
C66 H66A 0.9600
C66 H66B 0.9600
C66 H66C 0.9600
C67 C68 1.427(13)
C68 C69 1.61(2)
